data_2013979
loop_
_publ_author_name
'Parvez, Masood'
'Arayne, Saeed'
'Sultana, Najma'
'Siddiqi, Ahsan Zamir'

_publ_section_title
;
 Enoxacin trihydrate
;
_journal_issue 4
_journal_name_full 'Acta Crystallographica Section C'
_journal_page_first o281
_journal_page_last o283
_journal_paper_doi 10.1107/S0108270104004500
_journal_volume 60
_journal_year 2004
_chemical_formula_iupac 'C15 H17 F N4 O3 , 3H2 O'
_chemical_formula_moiety 'C15 H17 F N4 O3 , 3H2 O'
_chemical_formula_sum 'C15 H23 F N4 O6'
_chemical_formula_weight 374.37
_chemical_name_common
;
Enoxacin
;
_chemical_name_systematic
;
1-Ethyl-6-fluoro-1,4-dihydro-4-oxo-7-(1-piperazinyl)-1,8-naphthyridine-
3-carboxylic acid trihydrate
;
_space_group_IT_number 14
_symmetry_cell_setting monoclinic
_symmetry_space_group_name_Hall '-P 2ybc'
_symmetry_space_group_name_H-M 'P 1 21/c 1'
_atom_sites_solution_hydrogens difmap
_atom_sites_solution_primary direct
_atom_sites_solution_secondary difmap
_cell_angle_alpha 90.00
_cell_angle_beta 108.282(12)
_cell_angle_gamma 90.00
_cell_formula_units_Z 4
_cell_length_a 13.618(3)
_cell_length_b 7.2963(13)
_cell_length_c 18.316(5)
_cell_measurement_reflns_used 7267
_cell_measurement_temperature 173(2)
_cell_measurement_theta_max 27.5
_cell_measurement_theta_min 3.1
_cell_volume 1728.0(7)
_computing_cell_refinement 'HKL DENZO (Otwinowski & Minor, 1997)'
_computing_data_collection 'COLLECT (Nonius, 1998)'
_computing_data_reduction 'SCALEPACK (Otwinowski & Minor, 1997)'
_computing_molecular_graphics 'ORTEPII (Johnson, 1976)'
_computing_publication_material SHELXL97
_computing_structure_refinement 'SHELXL97 (Sheldrick, 1997)'
_computing_structure_solution 'SAPI91 (Fan, 1991)'
_diffrn_ambient_temperature 173(2)
_diffrn_measured_fraction_theta_full 0.99
_diffrn_measured_fraction_theta_max 0.99
_diffrn_measurement_device_type 'Nonius KappaCCD area-detector'
_diffrn_measurement_method '\w and \f'
_diffrn_radiation_monochromator graphite
_diffrn_radiation_source 'fine-focus sealed tube'
_diffrn_radiation_type MoK\a
_diffrn_radiation_wavelength 0.71073
_diffrn_reflns_av_R_equivalents 0.023
_diffrn_reflns_av_sigmaI/netI 0.040
_diffrn_reflns_limit_h_max 17
_diffrn_reflns_limit_h_min -17
_diffrn_reflns_limit_k_max 9
_diffrn_reflns_limit_k_min -8
_diffrn_reflns_limit_l_max 23
_diffrn_reflns_limit_l_min -23
_diffrn_reflns_number 7267
_diffrn_reflns_theta_full 27.5
_diffrn_reflns_theta_max 27.5
_diffrn_reflns_theta_min 3.1
_diffrn_standards_decay_% <0.1
_exptl_absorpt_coefficient_mu 0.118
_exptl_absorpt_correction_T_max 0.99
_exptl_absorpt_correction_T_min 0.95
_exptl_absorpt_correction_type multi-scan
_exptl_absorpt_process_details '(SORTAV; Blessing, 1997)'
_exptl_crystal_colour colourless
_exptl_crystal_density_diffrn 1.439
_exptl_crystal_density_meas ?
_exptl_crystal_density_method 'not measured'
_exptl_crystal_description needle
_exptl_crystal_F_000 792
_exptl_crystal_size_max 0.32
_exptl_crystal_size_mid 0.06
_exptl_crystal_size_min 0.05
_refine_diff_density_max 0.27
_refine_diff_density_min -0.21
_refine_ls_extinction_coef 0.011(2)
_refine_ls_extinction_expression Fc^*^=kFc[1+0.001xFc^2^\l^3^/sin(2\q)]^-1/4^
_refine_ls_extinction_method 'SHELXL97 (Sheldrick, 1997)'
_refine_ls_goodness_of_fit_ref 1.04
_refine_ls_hydrogen_treatment refall
_refine_ls_matrix_type full
_refine_ls_number_parameters 328
_refine_ls_number_reflns 3945
_refine_ls_number_restraints 0
_refine_ls_restrained_S_all 1.04
_refine_ls_R_factor_all 0.051
_refine_ls_R_factor_gt 0.036
_refine_ls_shift/su_max 0.001
_refine_ls_shift/su_mean 0.00
_refine_ls_structure_factor_coef Fsqd
_refine_ls_weighting_details 'calc w = 1/[\s^2^(Fo^2^)+(0.0458P)^2^+0.3941P] where P=(Fo^2^+2Fc^2^)/3'
_refine_ls_weighting_scheme calc
_refine_ls_wR_factor_gt 0.089
_refine_ls_wR_factor_ref 0.097
_reflns_number_gt 3146
_reflns_number_total 3945
_reflns_threshold_expression I>2.0\s(I)
_cod_data_source_file fr1468.cif
_cod_data_source_block I
_cod_depositor_comments
;
The following automatic conversions were performed:

'_exptl_crystal_density_meas' value 'not measured' was changed to '?'
- the value is perceived as not measured.

Automatic conversion script
Id: cif_fix_values 3008 2015-01-20 13:52:24Z robertas 
;
_cod_original_sg_symbol_H-M 'P 21/c'
_cod_database_code 2013979
_cod_database_fobs_code 2013979

loop_
_symmetry_equiv_pos_as_xyz
'x, y, z'
'-x, y+1/2, -z+1/2'
'-x, -y, -z'
'x, -y-1/2, z-1/2'

loop_
_atom_site_label
_atom_site_fract_x
_atom_site_fract_y
_atom_site_fract_z
_atom_site_U_iso_or_equiv
_atom_site_adp_type
_atom_site_calc_flag
_atom_site_refinement_flags
_atom_site_occupancy
_atom_site_disorder_assembly
_atom_site_disorder_group
_atom_site_type_symbol
F1 0.29770(6) 0.27964(12) 0.53436(4) 0.0289(2) Uani d . 1 . . F
O1 0.67934(7) 0.19112(14) 0.66058(5) 0.0257(2) Uani d . 1 . . O
O2 0.91105(7) 0.03255(13) 0.56589(5) 0.0258(2) Uani d . 1 . . O
O5 1.06737(9) 0.22321(15) 0.53753(7) 0.0332(3) Uani d . 1 . . O
H051 1.0188(18) 0.155(3) 0.5526(13) 0.064(6) Uiso d . 1 . . H
H052 1.0873(18) 0.152(3) 0.5065(14) 0.065(7) Uiso d . 1 . . H
O6 0.89926(10) 0.40362(17) 0.42202(7) 0.0435(3) Uani d . 1 . . O
H061 0.9024(17) 0.521(4) 0.4338(13) 0.066(7) Uiso d . 1 . . H
H062 0.953(2) 0.345(4) 0.4603(15) 0.083(8) Uiso d . 1 . . H
O3 0.89070(7) 0.18629(14) 0.66493(5) 0.0268(2) Uani d . 1 . . O
N1 0.62254(8) 0.18047(14) 0.42644(6) 0.0184(2) Uani d . 1 . . N
N2 0.44810(8) 0.23710(14) 0.40407(6) 0.0180(2) Uani d . 1 . . N
N3 0.27088(8) 0.27278(14) 0.37190(6) 0.0190(2) Uani d . 1 . . N
N4 0.08989(9) 0.36270(16) 0.24593(7) 0.0234(3) Uani d . 1 . . N
H41 0.1121(14) 0.479(3) 0.2330(10) 0.042(5) Uiso d . 1 . . H
H42 0.0214(16) 0.336(3) 0.2116(11) 0.045(5) Uiso d . 1 . . H
O4 0.17460(8) 0.67580(13) 0.20501(6) 0.0266(2) Uani d . 1 . . O
H041 0.1484(17) 0.758(3) 0.1656(13) 0.054(6) Uiso d . 1 . . H
H042 0.2061(18) 0.736(3) 0.2489(13) 0.057(6) Uiso d . 1 . . H
C1 0.71860(10) 0.15107(17) 0.47545(7) 0.0183(3) Uani d . 1 . . C
C2 0.74411(9) 0.15115(16) 0.55405(7) 0.0174(3) Uani d . 1 . . C
C3 0.66554(9) 0.18642(16) 0.59000(7) 0.0178(3) Uani d . 1 . . C
C4 0.56202(9) 0.21544(16) 0.53554(7) 0.0172(2) Uani d . 1 . . C
C5 0.47566(10) 0.24360(17) 0.56079(7) 0.0192(3) Uani d . 1 . . C
C6 0.38046(10) 0.26461(17) 0.50840(7) 0.0197(3) Uani d . 1 . . C
C7 0.36631(9) 0.26157(16) 0.42782(7) 0.0174(3) Uani d . 1 . . C
C8 0.54200(9) 0.21219(15) 0.45582(7) 0.0166(2) Uani d . 1 . . C
C9 0.60532(11) 0.18860(19) 0.34258(7) 0.0231(3) Uani d . 1 . . C
C10 0.60074(14) 0.3837(2) 0.31392(9) 0.0346(4) Uani d . 1 . . C
C11 0.85649(9) 0.11979(17) 0.59828(7) 0.0189(3) Uani d . 1 . . C
C12 0.19312(10) 0.40322(18) 0.38136(8) 0.0230(3) Uani d . 1 . . C
C13 0.08697(10) 0.3612(2) 0.32636(8) 0.0241(3) Uani d . 1 . . C
C14 0.16531(11) 0.2232(2) 0.23734(8) 0.0266(3) Uani d . 1 . . C
C15 0.27263(10) 0.26361(19) 0.29235(8) 0.0237(3) Uani d . 1 . . C
H1 0.7706(12) 0.133(2) 0.4508(8) 0.020(4) Uiso d . 1 . . H
H5 0.4829(13) 0.246(2) 0.6137(10) 0.029(4) Uiso d . 1 . . H
H9A 0.6615(12) 0.119(2) 0.3338(8) 0.023(4) Uiso d . 1 . . H
H9B 0.5389(14) 0.121(2) 0.3164(10) 0.035(4) Uiso d . 1 . . H
H10A 0.6620(16) 0.451(3) 0.3421(11) 0.052(6) Uiso d . 1 . . H
H10B 0.5983(14) 0.383(3) 0.2597(12) 0.049(5) Uiso d . 1 . . H
H10C 0.5383(15) 0.449(3) 0.3179(10) 0.045(5) Uiso d . 1 . . H
H12A 0.1904(13) 0.399(2) 0.4336(10) 0.033(4) Uiso d . 1 . . H
H12B 0.2137(11) 0.531(2) 0.3700(8) 0.024(4) Uiso d . 1 . . H
H13A 0.0643(13) 0.241(2) 0.3359(9) 0.028(4) Uiso d . 1 . . H
H13B 0.0369(12) 0.457(2) 0.3308(9) 0.030(4) Uiso d . 1 . . H
H14A 0.1411(13) 0.098(2) 0.2476(9) 0.032(4) Uiso d . 1 . . H
H14B 0.1658(13) 0.228(2) 0.1862(10) 0.026(4) Uiso d . 1 . . H
H15A 0.3195(12) 0.164(2) 0.2887(9) 0.024(4) Uiso d . 1 . . H
H15B 0.2999(12) 0.380(2) 0.2794(9) 0.026(4) Uiso d . 1 . . H

loop_
_atom_site_aniso_label
_atom_site_aniso_U_11
_atom_site_aniso_U_22
_atom_site_aniso_U_33
_atom_site_aniso_U_12
_atom_site_aniso_U_13
_atom_site_aniso_U_23
F1 0.0160(4) 0.0485(5) 0.0229(4) 0.0049(3) 0.0072(3) -0.0009(3)
O1 0.0180(5) 0.0418(6) 0.0149(4) -0.0010(4) 0.0018(4) 0.0002(4)
O2 0.0177(5) 0.0321(5) 0.0266(5) 0.0041(4) 0.0056(4) -0.0033(4)
O5 0.0354(6) 0.0288(5) 0.0396(6) -0.0055(4) 0.0176(5) -0.0084(4)
O6 0.0525(8) 0.0321(6) 0.0329(6) -0.0033(5) -0.0055(5) -0.0062(5)
O3 0.0159(5) 0.0368(6) 0.0220(5) 0.0045(4) -0.0022(4) -0.0063(4)
N1 0.0146(5) 0.0249(5) 0.0146(5) 0.0002(4) 0.0029(4) -0.0002(4)
N2 0.0140(5) 0.0206(5) 0.0171(5) 0.0006(4) 0.0016(4) 0.0003(4)
N3 0.0136(5) 0.0231(5) 0.0171(5) 0.0035(4) 0.0000(4) -0.0012(4)
N4 0.0146(5) 0.0250(6) 0.0249(6) -0.0019(4) -0.0021(4) 0.0043(4)
O4 0.0291(6) 0.0269(5) 0.0210(5) -0.0038(4) 0.0040(4) 0.0005(4)
C1 0.0132(6) 0.0210(6) 0.0197(6) -0.0001(4) 0.0036(5) -0.0003(4)
C2 0.0132(6) 0.0194(6) 0.0171(6) -0.0001(4) 0.0011(5) 0.0001(4)
C3 0.0157(6) 0.0189(6) 0.0167(6) -0.0012(4) 0.0018(5) -0.0001(4)
C4 0.0149(6) 0.0182(6) 0.0164(6) -0.0008(4) 0.0020(5) -0.0004(4)
C5 0.0186(6) 0.0229(6) 0.0155(6) -0.0002(5) 0.0042(5) -0.0013(4)
C6 0.0151(6) 0.0242(6) 0.0206(6) 0.0010(5) 0.0065(5) -0.0017(5)
C7 0.0149(6) 0.0163(6) 0.0187(6) 0.0000(4) 0.0018(5) -0.0009(4)
C8 0.0140(6) 0.0175(6) 0.0166(6) 0.0001(4) 0.0024(5) -0.0002(4)
C9 0.0195(7) 0.0341(7) 0.0145(6) 0.0019(5) 0.0035(5) -0.0025(5)
C10 0.0424(10) 0.0414(9) 0.0226(7) 0.0074(7) 0.0139(7) 0.0078(6)
C11 0.0153(6) 0.0185(6) 0.0212(6) 0.0005(4) 0.0034(5) 0.0023(4)
C12 0.0158(6) 0.0254(7) 0.0244(7) 0.0054(5) 0.0016(5) -0.0024(5)
C13 0.0141(6) 0.0284(7) 0.0267(7) 0.0014(5) 0.0018(5) 0.0038(5)
C14 0.0216(7) 0.0308(7) 0.0216(7) 0.0014(5) -0.0017(5) -0.0025(5)
C15 0.0176(6) 0.0314(7) 0.0186(6) 0.0033(5) 0.0006(5) -0.0002(5)

loop_
_atom_type_symbol
_atom_type_description
_atom_type_scat_dispersion_real
_atom_type_scat_dispersion_imag
_atom_type_scat_source
C C 0.0033 0.0016 'International Tables Vol C Tables 4.2.6.8 and 6.1.1.4'
H H 0.0000 0.0000 'International Tables Vol C Tables 4.2.6.8 and 6.1.1.4'
N N 0.0061 0.0033 'International Tables Vol C Tables 4.2.6.8 and 6.1.1.4'
O O 0.0106 0.0060 'International Tables Vol C Tables 4.2.6.8 and 6.1.1.4'
F F 0.0171 0.0103 'International Tables Vol C Tables 4.2.6.8 and 6.1.1.4'

loop_
_geom_angle_atom_site_label_1
_geom_angle_atom_site_label_2
_geom_angle_atom_site_label_3
_geom_angle
_geom_angle_publ_flag
H051 O5 H052 105(2) n
H061 O6 H062 107(2) n
C1 N1 C8 119.23(10) y
C1 N1 C9 120.05(11) y
C8 N1 C9 120.64(10) y
C7 N2 C8 119.81(11) y
C7 N3 C15 115.41(10) y
C7 N3 C12 119.64(10) y
C15 N3 C12 112.49(10) y
C13 N4 C14 109.48(10) y
C13 N4 H41 111.2(11) n
C14 N4 H41 107.4(11) n
C13 N4 H42 108.9(11) n
C14 N4 H42 110.4(11) n
H41 N4 H42 109.5(15) n
H041 O4 H042 109.8(19) n
N1 C1 C2 124.82(12) n
N1 C1 H1 114.3(9) n
C2 C1 H1 120.8(9) n
C1 C2 C3 119.92(11) n
C1 C2 C11 116.38(11) n
C3 C2 C11 123.66(11) n
O1 C3 C2 125.81(11) n
O1 C3 C4 120.12(11) n
C2 C3 C4 114.06(11) n
C8 C4 C5 115.85(11) n
C8 C4 C3 122.64(11) n
C5 C4 C3 121.49(11) n
C6 C5 C4 119.69(12) n
C6 C5 H5 119.6(10) n
C4 C5 H5 120.7(10) n
C5 C6 F1 118.36(11) n
C5 C6 C7 121.20(12) n
F1 C6 C7 120.37(11) n
N2 C7 N3 117.09(11) n
N2 C7 C6 119.04(11) n
N3 C7 C6 123.77(11) n
N2 C8 N1 116.30(11) n
N2 C8 C4 124.38(11) n
N1 C8 C4 119.32(11) n
N1 C9 C10 111.96(11) n
N1 C9 H9A 105.9(9) n
C10 C9 H9A 112.7(9) n
N1 C9 H9B 107.4(10) n
C10 C9 H9B 111.3(10) n
H9A C9 H9B 107.3(13) n
C9 C10 H10A 111.0(12) n
C9 C10 H10B 109.3(12) n
H10A C10 H10B 107.0(16) n
C9 C10 H10C 111.7(11) n
H10A C10 H10C 109.3(17) n
H10B C10 H10C 108.4(15) n
O3 C11 O2 123.91(11) n
O3 C11 C2 117.84(11) n
O2 C11 C2 118.23(11) n
N3 C12 C13 111.27(11) n
N3 C12 H12A 110.2(10) n
C13 C12 H12A 109.1(10) n
N3 C12 H12B 108.4(8) n
C13 C12 H12B 108.6(8) n
H12A C12 H12B 109.4(13) n
N4 C13 C12 109.99(11) n
N4 C13 H13A 107.3(10) n
C12 C13 H13A 110.9(10) n
N4 C13 H13B 107.9(9) n
C12 C13 H13B 109.8(9) n
H13A C13 H13B 110.7(14) n
N4 C14 C15 110.40(11) n
N4 C14 H14A 108.9(9) n
C15 C14 H14A 110.8(9) n
N4 C14 H14B 107.7(10) n
C15 C14 H14B 110.3(10) n
H14A C14 H14B 108.7(13) n
N3 C15 C14 110.81(12) n
N3 C15 H15A 108.3(9) n
C14 C15 H15A 108.8(9) n
N3 C15 H15B 108.9(9) n
C14 C15 H15B 111.3(9) n
H15A C15 H15B 108.6(13) n

loop_
_geom_bond_atom_site_label_1
_geom_bond_atom_site_label_2
_geom_bond_site_symmetry_2
_geom_bond_distance
_geom_bond_publ_flag
F1 C6 . 1.3581(15) y
O1 C3 . 1.2471(16) y
O2 C11 . 1.2593(16) y
O5 H051 . 0.94(2) n
O5 H052 . 0.87(3) n
O6 H061 . 0.88(3) n
O6 H062 . 0.94(3) n
O3 C11 . 1.259(2) y
N1 C1 . 1.351(2) y
N1 C8 . 1.384(2) y
N1 C9 . 1.481(2) y
N2 C7 . 1.329(2) y
N2 C8 . 1.344(2) y
N3 C7 . 1.382(2) y
N3 C15 . 1.466(2) y
N3 C12 . 1.474(2) y
N4 C13 . 1.486(2) y
N4 C14 . 1.489(2) y
N4 H41 . 0.96(2) n
N4 H42 . 0.97(2) n
O4 H041 . 0.92(2) n
O4 H042 . 0.90(2) n
C1 C2 . 1.371(2) n
C1 H1 . 0.96(2) n
C2 C3 . 1.445(2) n
C2 C11 . 1.508(2) n
C3 C4 . 1.465(2) n
C4 C8 . 1.399(2) n
C4 C5 . 1.407(2) n
C5 C6 . 1.358(2) n
C5 H5 . 0.94(2) n
C6 C7 . 1.428(2) n
C9 C10 . 1.512(2) n
C9 H9A . 0.97(2) n
C9 H9B . 1.01(2) n
C10 H10A . 0.97(2) n
C10 H10B . 0.98(2) n
C10 H10C . 1.00(2) n
C12 C13 . 1.512(2) n
C12 H12A . 0.97(2) n
C12 H12B . 1.02(2) n
C13 H13A . 0.96(2) n
C13 H13B . 1.00(2) n
C14 C15 . 1.521(2) n
C14 H14A . 1.01(2) n
C14 H14B . 0.94(2) n
C15 H15A . 0.98(2) n
C15 H15B . 0.99(2) n

loop_
_geom_hbond_atom_site_label_D
_geom_hbond_atom_site_label_H
_geom_hbond_atom_site_label_A
_geom_hbond_site_symmetry_A
_geom_hbond_distance_DH
_geom_hbond_distance_HA
_geom_hbond_distance_DA
_geom_hbond_angle_DHA
O5 H051 O2 . 0.94(2) 1.80(3) 2.726(2) 170(2)
O5 H052 O2 3_756 0.87(3) 1.89(3) 2.740(2) 162(2)
O6 H061 O5 3_766 0.88(3) 1.95(3) 2.821(2) 171(2)
O6 H062 O5 . 0.94(3) 1.96(3) 2.900(2) 178(2)
N4 H41 O4 . 0.96(2) 1.82(2) 2.767(2) 169(2)
N4 H42 O3 4_465 0.97(2) 1.72(2) 2.676(2) 168(2)
O4 H041 O6 2_655 0.92(2) 1.86(2) 2.779(2) 173(2)
O4 H042 O1 3_666 0.90(2) 1.96(2) 2.809(2) 157(2)

loop_
_geom_torsion_atom_site_label_1
_geom_torsion_atom_site_label_2
_geom_torsion_atom_site_label_3
_geom_torsion_atom_site_label_4
_geom_torsion
_geom_torsion_publ_flag
C8 N1 C1 C2 -0.47(18) n
C9 N1 C1 C2 176.19(11) n
N1 C1 C2 C3 -0.68(19) n
N1 C1 C2 C11 -178.60(11) n
C1 C2 C3 O1 -179.57(12) n
C11 C2 C3 O1 -1.81(19) n
C1 C2 C3 C4 1.36(16) n
C11 C2 C3 C4 179.12(11) n
O1 C3 C4 C8 179.83(11) n
C2 C3 C4 C8 -1.04(16) n
O1 C3 C4 C5 -1.92(18) n
C2 C3 C4 C5 177.21(11) n
C8 C4 C5 C6 0.30(17) n
C3 C4 C5 C6 -178.06(11) n
C4 C5 C6 F1 175.79(11) n
C4 C5 C6 C7 -0.99(19) n
C8 N2 C7 N3 -175.30(10) n
C8 N2 C7 C6 1.27(17) n
C15 N3 C7 N2 -2.43(15) n
C12 N3 C7 N2 -141.67(12) n
C15 N3 C7 C6 -178.83(11) n
C12 N3 C7 C6 41.93(17) n
C5 C6 C7 N2 0.21(18) n
F1 C6 C7 N2 -176.50(11) n
C5 C6 C7 N3 176.55(11) n
F1 C6 C7 N3 -0.17(18) n
C7 N2 C8 N1 177.54(10) n
C7 N2 C8 C4 -2.07(18) n
C1 N1 C8 N2 -178.83(10) n
C9 N1 C8 N2 4.53(16) n
C1 N1 C8 C4 0.81(17) n
C9 N1 C8 C4 -175.84(11) n
C5 C4 C8 N2 1.25(17) n
C3 C4 C8 N2 179.59(11) n
C5 C4 C8 N1 -178.36(11) n
C3 C4 C8 N1 -0.02(17) n
C1 N1 C9 C10 -98.51(14) n
C8 N1 C9 C10 78.11(15) n
C1 C2 C11 O3 152.93(12) n
C3 C2 C11 O3 -24.90(18) n
C1 C2 C11 O2 -25.47(17) n
C3 C2 C11 O2 156.70(12) n
C7 N3 C12 C13 -165.17(11) n
C15 N3 C12 C13 54.49(15) n
C14 N4 C13 C12 59.33(14) n
N3 C12 C13 N4 -56.81(15) n
C13 N4 C14 C15 -59.20(15) n
C7 N3 C15 C14 164.02(11) n
C12 N3 C15 C14 -53.87(14) n
N4 C14 C15 N3 56.25(15) n

loop_
_cod_related_entry_id
_cod_related_entry_database
_cod_related_entry_code
1 ChemSpider 21134275
